data_4108679
loop_
_publ_author_name
'Erik J. Alexanian'
'John F. Hartwig'

_publ_section_title
;
 Mechanistic Study of \b-Hydrogen Elimination from Organoplatinum(II)
 Enolate Complexes
;
_journal_name_full 'Journal of the American Chemical Society'
_journal_page_first 15627
_journal_page_last 15635
_journal_paper_doi 10.1021/ja8056908
_journal_volume 130
_journal_year 2008
_chemical_formula_moiety 'C46 H42 O P2 Pt'
_chemical_formula_sum 'C46 H42 O P2 Pt'
_chemical_formula_weight 867.83
_chemical_name_systematic
; 
? 
;
_space_group_IT_number 2
_symmetry_cell_setting triclinic
_symmetry_space_group_name_Hall '-P 1'
_symmetry_space_group_name_H-M 'P -1'
_atom_sites_solution_hydrogens geom
_atom_sites_solution_primary direct
_atom_sites_solution_secondary difmap
_audit_creation_method SHELXL-97
_audit_update_record
; 
2006-12-11    text and data added, mr 
;
_cell_angle_alpha 80.922(2)
_cell_angle_beta 86.846(2)
_cell_angle_gamma 69.2990(10)
_cell_formula_units_Z 2
_cell_length_a 12.6235(3)
_cell_length_b 12.6966(4)
_cell_length_c 12.7120(3)
_cell_measurement_reflns_used 7609
_cell_measurement_temperature 297(2)
_cell_measurement_theta_max 48.655
_cell_measurement_theta_min 4.738
_cell_volume 1882.01(9)
_computing_cell_refinement 'SAINT V6.22 (Bruker, 2001)'
_computing_data_collection 'APEX2 V1.0-27 (Bruker, 2004)'
_computing_data_reduction 'SAINT V6.22 (Bruker, 2001)'
_computing_molecular_graphics 'SHELXTL V6.12 (Bruker, 2001)'
_computing_publication_material 'XCIF (Bruker, 2001)'
_computing_structure_refinement 'SHELXTL V6.12 (Bruker, 2001)'
_computing_structure_solution 'SHELXTL V6.12 (Bruker, 2001)'
_diffrn_ambient_temperature 297(2)
_diffrn_measured_fraction_theta_full 0.992
_diffrn_measured_fraction_theta_max 0.992
_diffrn_measurement_device 'Bruker Kappa/ApexII CCD'
_diffrn_measurement_method 'profile data from \f and \w scans'
_diffrn_radiation_monochromator graphite
_diffrn_radiation_source 'fine-focus sealed tube'
_diffrn_radiation_type MoK\a
_diffrn_radiation_wavelength 0.71073
_diffrn_radiation_wavelength_id g60oas
_diffrn_reflns_av_R_equivalents 0.0411
_diffrn_reflns_av_sigmaI/netI 0.0494
_diffrn_reflns_limit_h_max 14
_diffrn_reflns_limit_h_min -15
_diffrn_reflns_limit_k_max 15
_diffrn_reflns_limit_k_min -15
_diffrn_reflns_limit_l_max 15
_diffrn_reflns_limit_l_min -15
_diffrn_reflns_number 23057
_diffrn_reflns_theta_full 25.70
_diffrn_reflns_theta_max 25.70
_diffrn_reflns_theta_min 1.62
_exptl_absorpt_coefficient_mu 3.848
_exptl_absorpt_correction_T_max 0.7483
_exptl_absorpt_correction_T_min 0.5284
_exptl_absorpt_correction_type integration
_exptl_absorpt_process_details 'SHELXTL/XPREP (Bruker, 2001)'
_exptl_crystal_colour colorless
_exptl_crystal_density_diffrn 1.531
_exptl_crystal_description prism
_exptl_crystal_F_000 868
_exptl_crystal_id g60oas
_exptl_crystal_preparation
; 
The data crystal was mounted using epoxy to a 0.3 mm cryo-loop 
(Hampton Research) with the (-3 -1 2) scattering planes roughly normal 
to the spindle axis. 
;
_exptl_crystal_size_max 0.19
_exptl_crystal_size_mid 0.15
_exptl_crystal_size_min 0.08
_refine_diff_density_max 3.673
_refine_diff_density_min -1.140
_refine_diff_density_rms 0.148
_refine_ls_extinction_method none
_refine_ls_goodness_of_fit_ref 1.121
_refine_ls_hydrogen_treatment noref
_refine_ls_matrix_type full
_refine_ls_number_parameters 370
_refine_ls_number_reflns 7124
_refine_ls_number_restraints 0
_refine_ls_restrained_S_all 1.121
_refine_ls_R_factor_all 0.0584
_refine_ls_R_factor_gt 0.0461
_refine_ls_shift/su_max 0.003
_refine_ls_shift/su_mean 0.000
_refine_ls_structure_factor_coef Fsqd
_refine_ls_weighting_details 'calc w=1/[\s^2^(Fo^2^)+(0.0538P)^2^+8.5806P] where P=(Fo^2^+2Fc^2^)/3'
_refine_ls_weighting_scheme calc
_refine_ls_wR_factor_gt 0.1162
_refine_ls_wR_factor_ref 0.1227
_reflns_number_gt 6110
_reflns_number_total 7124
_reflns_threshold_expression >2sigma(I)
_cod_data_source_file ja8056908_si_002.cif
_cod_data_source_block compound1
_cod_database_code 4108679

loop_
_symmetry_equiv_pos_as_xyz
'x, y, z'
'-x, -y, -z'

loop_
_atom_site_label
_atom_site_type_symbol
_atom_site_fract_x
_atom_site_fract_y
_atom_site_fract_z
_atom_site_U_iso_or_equiv
_atom_site_adp_type
_atom_site_occupancy
_atom_site_symmetry_multiplicity
_atom_site_calc_flag
_atom_site_refinement_flags
Pt1 Pt 0.14705(2) 0.83692(2) 0.21076(2) 0.02975(11) Uani 1 1 d .
P1 P 0.09267(16) 0.70155(16) 0.31850(15) 0.0299(4) Uani 1 1 d .
P2 P 0.29597(16) 0.71461(17) 0.12620(15) 0.0323(4) Uani 1 1 d .
O1 O 0.0994(7) 1.1567(6) 0.1988(7) 0.083(2) Uani 1 1 d .
C1 C 0.0003(7) 0.9552(7) 0.2666(8) 0.052(2) Uani 1 1 d .
H1A H -0.0314 0.9173 0.3243 0.078 Uiso 1 1 calc R
H1B H -0.0541 0.9880 0.2099 0.078 Uiso 1 1 calc R
H1C H 0.0192 1.0141 0.2910 0.078 Uiso 1 1 calc R
C2 C 0.1895(8) 0.9811(7) 0.1349(7) 0.049(2) Uani 1 1 d .
H2A H 0.2705 0.9528 0.1181 0.059 Uiso 1 1 calc R
C3 C 0.1731(8) 1.0608(8) 0.2111(8) 0.055(2) Uani 1 1 d .
C4 C 0.2448(5) 1.0249(6) 0.3104(5) 0.056(2) Uani 1 1 d G
C5 C 0.1964(5) 1.0714(5) 0.4011(6) 0.068(3) Uani 1 1 d G
H5 H 0.1220 1.1219 0.3992 0.081 Uiso 1 1 calc R
C6 C 0.2591(8) 1.0425(7) 0.4945(5) 0.091(4) Uani 1 1 d G
H6 H 0.2267 1.0737 0.5551 0.109 Uiso 1 1 calc R
C7 C 0.3702(8) 0.9671(7) 0.4973(5) 0.088(4) Uani 1 1 d G
H7 H 0.4122 0.9477 0.5598 0.105 Uiso 1 1 calc R
C8 C 0.4186(5) 0.9205(6) 0.4066(7) 0.085(4) Uani 1 1 d G
H8 H 0.4930 0.8700 0.4085 0.102 Uiso 1 1 calc R
C9 C 0.3559(5) 0.9494(6) 0.3132(5) 0.066(3) Uani 1 1 d G
H9 H 0.3883 0.9183 0.2526 0.079 Uiso 1 1 calc R
C10 C 0.1277(10) 1.0362(9) 0.0321(8) 0.075(3) Uani 1 1 d .
H10A H 0.1474 1.1015 0.0036 0.113 Uiso 1 1 calc R
H10B H 0.0476 1.0595 0.0446 0.113 Uiso 1 1 calc R
H10C H 0.1486 0.9828 -0.0178 0.113 Uiso 1 1 calc R
C11 C -0.0576(3) 0.7190(5) 0.3030(4) 0.0349(17) Uani 1 1 d G
C12 C -0.1015(4) 0.7552(6) 0.2003(3) 0.058(3) Uani 1 1 d G
H12 H -0.0568 0.7727 0.1446 0.069 Uiso 1 1 calc R
C13 C -0.2122(5) 0.7650(6) 0.1809(4) 0.071(3) Uani 1 1 d G
H13 H -0.2415 0.7892 0.1123 0.086 Uiso 1 1 calc R
C14 C -0.2789(4) 0.7388(6) 0.2643(5) 0.064(3) Uani 1 1 d G
H14 H -0.3530 0.7454 0.2513 0.076 Uiso 1 1 calc R
C15 C -0.2350(4) 0.7026(6) 0.3669(4) 0.073(3) Uani 1 1 d G
H15 H -0.2797 0.6851 0.4227 0.087 Uiso 1 1 calc R
C16 C -0.1244(4) 0.6928(6) 0.3863(3) 0.053(2) Uani 1 1 d G
H16 H -0.0950 0.6686 0.4550 0.064 Uiso 1 1 calc R
C17 C 0.1616(4) 0.5474(3) 0.3151(4) 0.0319(16) Uani 1 1 d G
C18 C 0.1105(4) 0.4877(4) 0.2653(4) 0.045(2) Uani 1 1 d G
H18 H 0.0395 0.5251 0.2343 0.054 Uiso 1 1 calc R
C19 C 0.1657(5) 0.3722(4) 0.2620(5) 0.061(3) Uani 1 1 d G
H19 H 0.1315 0.3323 0.2288 0.073 Uiso 1 1 calc R
C20 C 0.2719(5) 0.3164(3) 0.3085(5) 0.059(3) Uani 1 1 d G
H20 H 0.3088 0.2391 0.3063 0.071 Uiso 1 1 calc R
C21 C 0.3230(4) 0.3761(4) 0.3582(5) 0.053(2) Uani 1 1 d G
H21 H 0.3940 0.3387 0.3893 0.063 Uiso 1 1 calc R
C22 C 0.2678(4) 0.4916(4) 0.3615(4) 0.044(2) Uani 1 1 d G
H22 H 0.3020 0.5316 0.3948 0.053 Uiso 1 1 calc R
C23 C 0.1123(5) 0.7082(4) 0.4596(3) 0.0363(17) Uani 1 1 d G
C24 C 0.1390(5) 0.7982(4) 0.4855(3) 0.0421(19) Uani 1 1 d G
H24 H 0.1503 0.8521 0.4318 0.051 Uiso 1 1 calc R
C25 C 0.1490(5) 0.8076(4) 0.5917(4) 0.050(2) Uani 1 1 d G
H25 H 0.1669 0.8678 0.6091 0.060 Uiso 1 1 calc R
C26 C 0.1322(5) 0.7270(5) 0.6719(3) 0.053(2) Uani 1 1 d G
H26 H 0.1388 0.7333 0.7430 0.063 Uiso 1 1 calc R
C27 C 0.1055(5) 0.6370(4) 0.6460(3) 0.051(2) Uani 1 1 d G
H27 H 0.0942 0.5831 0.6997 0.061 Uiso 1 1 calc R
C28 C 0.0955(5) 0.6276(4) 0.5398(4) 0.0414(19) Uani 1 1 d G
H28 H 0.0776 0.5674 0.5225 0.050 Uiso 1 1 calc R
C29 C 0.3654(5) 0.7749(5) 0.0112(4) 0.046(2) Uani 1 1 d G
C30 C 0.3237(6) 0.7923(7) -0.0915(5) 0.088(4) Uani 1 1 d G
H30 H 0.2644 0.7685 -0.1039 0.106 Uiso 1 1 calc R
C31 C 0.3707(8) 0.8452(9) -0.1756(4) 0.124(6) Uani 1 1 d G
H31 H 0.3429 0.8569 -0.2443 0.149 Uiso 1 1 calc R
C32 C 0.4595(7) 0.8807(7) -0.1570(5) 0.092(4) Uani 1 1 d G
H32 H 0.4909 0.9161 -0.2133 0.110 Uiso 1 1 calc R
C33 C 0.5012(5) 0.8633(6) -0.0544(6) 0.078(3) Uani 1 1 d G
H33 H 0.5605 0.8870 -0.0419 0.093 Uiso 1 1 calc R
C34 C 0.4541(5) 0.8103(6) 0.0298(4) 0.057(2) Uani 1 1 d G
H34 H 0.4820 0.7987 0.0985 0.068 Uiso 1 1 calc R
C35 C 0.2456(4) 0.6184(4) 0.0647(4) 0.0342(16) Uani 1 1 d G
C36 C 0.1425(4) 0.6721(3) 0.0120(4) 0.0426(19) Uani 1 1 d G
H36 H 0.1044 0.7497 0.0114 0.051 Uiso 1 1 calc R
C37 C 0.0963(4) 0.6099(5) -0.0399(4) 0.059(3) Uani 1 1 d G
H37 H 0.0273 0.6459 -0.0752 0.071 Uiso 1 1 calc R
C38 C 0.1532(5) 0.4939(5) -0.0391(5) 0.058(2) Uani 1 1 d G
H38 H 0.1222 0.4523 -0.0739 0.069 Uiso 1 1 calc R
C39 C 0.2563(5) 0.4402(3) 0.0136(5) 0.061(3) Uani 1 1 d G
H39 H 0.2943 0.3626 0.0141 0.074 Uiso 1 1 calc R
C40 C 0.3025(4) 0.5024(4) 0.0655(4) 0.046(2) Uani 1 1 d G
H40 H 0.3714 0.4664 0.1007 0.055 Uiso 1 1 calc R
C41 C 0.4194(4) 0.6312(4) 0.2100(4) 0.0379(18) Uani 1 1 d G
C42 C 0.5121(4) 0.5468(5) 0.1742(4) 0.051(2) Uani 1 1 d G
H42 H 0.5130 0.5311 0.1050 0.061 Uiso 1 1 calc R
C43 C 0.6033(4) 0.4859(5) 0.2417(5) 0.066(3) Uani 1 1 d G
H43 H 0.6653 0.4294 0.2178 0.080 Uiso 1 1 calc R
C44 C 0.6020(4) 0.5094(5) 0.3451(5) 0.066(3) Uani 1 1 d G
H44 H 0.6630 0.4686 0.3903 0.079 Uiso 1 1 calc R
C45 C 0.5093(5) 0.5937(5) 0.3809(3) 0.053(2) Uani 1 1 d G
H45 H 0.5084 0.6094 0.4500 0.063 Uiso 1 1 calc R
C46 C 0.4180(4) 0.6547(4) 0.3133(4) 0.0431(19) Uani 1 1 d G
H46 H 0.3561 0.7111 0.3373 0.052 Uiso 1 1 calc R

loop_
_atom_site_aniso_label
_atom_site_aniso_U_11
_atom_site_aniso_U_22
_atom_site_aniso_U_33
_atom_site_aniso_U_23
_atom_site_aniso_U_13
_atom_site_aniso_U_12
Pt1 0.03112(16) 0.02716(16) 0.03246(16) -0.00308(11) 0.00407(11) -0.01317(11)
P1 0.0330(10) 0.0298(10) 0.0303(9) -0.0051(8) 0.0057(8) -0.0157(8)
P2 0.0297(10) 0.0380(11) 0.0289(9) -0.0036(8) 0.0045(8) -0.0126(8)
O1 0.071(5) 0.040(4) 0.134(7) -0.019(4) 0.009(5) -0.015(4)
C1 0.047(5) 0.036(5) 0.073(6) -0.018(4) 0.012(5) -0.013(4)
C2 0.053(5) 0.039(5) 0.055(5) -0.001(4) 0.004(4) -0.021(4)
C3 0.054(6) 0.041(5) 0.077(7) -0.006(5) 0.008(5) -0.027(5)
C4 0.055(6) 0.055(6) 0.074(7) -0.023(5) 0.010(5) -0.035(5)
C5 0.069(7) 0.066(7) 0.080(8) -0.017(6) 0.011(6) -0.038(6)
C6 0.125(12) 0.099(10) 0.089(9) -0.048(8) 0.031(9) -0.079(10)
C7 0.113(11) 0.107(10) 0.070(8) -0.005(7) -0.013(8) -0.074(9)
C8 0.074(8) 0.104(10) 0.086(9) -0.019(8) -0.013(7) -0.039(7)
C9 0.058(6) 0.077(7) 0.071(7) -0.024(6) 0.013(5) -0.029(6)
C10 0.094(8) 0.063(7) 0.061(6) 0.027(5) -0.015(6) -0.030(6)
C11 0.032(4) 0.032(4) 0.043(4) -0.005(3) 0.006(3) -0.017(3)
C12 0.043(5) 0.092(8) 0.043(5) 0.008(5) -0.003(4) -0.037(5)
C13 0.059(6) 0.104(9) 0.056(6) 0.008(6) -0.015(5) -0.042(6)
C14 0.039(5) 0.087(8) 0.070(7) -0.004(6) 0.002(5) -0.033(5)
C15 0.046(5) 0.118(10) 0.068(7) -0.002(6) 0.005(5) -0.052(6)
C16 0.043(5) 0.077(7) 0.041(5) 0.000(4) 0.007(4) -0.027(5)
C17 0.038(4) 0.031(4) 0.031(4) -0.004(3) 0.011(3) -0.019(3)
C18 0.049(5) 0.036(4) 0.054(5) -0.012(4) -0.002(4) -0.019(4)
C19 0.062(6) 0.045(5) 0.091(8) -0.032(5) 0.020(6) -0.029(5)
C20 0.066(6) 0.030(5) 0.077(7) -0.010(4) 0.027(5) -0.016(4)
C21 0.051(5) 0.038(5) 0.062(6) 0.003(4) 0.001(4) -0.012(4)
C22 0.042(5) 0.041(5) 0.052(5) -0.003(4) 0.001(4) -0.019(4)
C23 0.033(4) 0.049(5) 0.030(4) -0.012(3) 0.004(3) -0.016(4)
C24 0.048(5) 0.040(4) 0.040(4) -0.012(4) 0.005(4) -0.015(4)
C25 0.058(6) 0.051(5) 0.044(5) -0.017(4) 0.002(4) -0.020(4)
C26 0.041(5) 0.077(7) 0.038(5) -0.018(5) -0.001(4) -0.014(5)
C27 0.046(5) 0.068(6) 0.037(5) 0.006(4) 0.004(4) -0.023(5)
C28 0.040(4) 0.046(5) 0.040(4) 0.003(4) 0.001(4) -0.022(4)
C29 0.047(5) 0.045(5) 0.038(4) -0.004(4) 0.012(4) -0.012(4)
C30 0.127(11) 0.125(11) 0.045(6) 0.009(6) -0.005(6) -0.091(10)
C31 0.154(15) 0.193(17) 0.048(7) 0.038(9) 0.000(8) -0.113(14)
C32 0.107(10) 0.104(10) 0.062(7) 0.014(7) 0.029(7) -0.049(8)
C33 0.057(6) 0.070(7) 0.108(10) -0.007(7) 0.031(6) -0.032(6)
C34 0.053(5) 0.060(6) 0.058(6) 0.001(5) 0.009(5) -0.028(5)
C35 0.039(4) 0.035(4) 0.032(4) -0.008(3) 0.005(3) -0.016(3)
C36 0.040(4) 0.045(5) 0.042(5) -0.007(4) -0.003(4) -0.013(4)
C37 0.056(6) 0.095(8) 0.037(5) -0.013(5) -0.001(4) -0.035(6)
C38 0.067(6) 0.054(6) 0.065(6) -0.027(5) 0.020(5) -0.032(5)
C39 0.074(7) 0.044(5) 0.066(6) -0.023(5) 0.013(5) -0.015(5)
C40 0.046(5) 0.048(5) 0.045(5) -0.010(4) 0.003(4) -0.016(4)
C41 0.033(4) 0.045(5) 0.037(4) -0.002(4) 0.005(3) -0.019(4)
C42 0.035(4) 0.064(6) 0.050(5) -0.012(4) 0.003(4) -0.011(4)
C43 0.035(5) 0.074(7) 0.078(7) -0.014(6) -0.003(5) -0.003(5)
C44 0.031(5) 0.076(7) 0.090(8) 0.007(6) 0.001(5) -0.029(5)
C45 0.048(5) 0.074(7) 0.043(5) -0.001(4) -0.011(4) -0.030(5)
C46 0.039(4) 0.049(5) 0.043(5) -0.007(4) 0.003(4) -0.018(4)

loop_
_atom_type_symbol
_atom_type_description
_atom_type_scat_dispersion_real
_atom_type_scat_dispersion_imag
_atom_type_scat_source
C C 0.0033 0.0016 'International Tables Vol C Tables 4.2.6.8 and 6.1.1.4'
H H 0.0000 0.0000 'International Tables Vol C Tables 4.2.6.8 and 6.1.1.4'
O O 0.0106 0.0060 'International Tables Vol C Tables 4.2.6.8 and 6.1.1.4'
P P 0.1023 0.0942 'International Tables Vol C Tables 4.2.6.8 and 6.1.1.4'
Pt Pt -1.7033 8.3905 'International Tables Vol C Tables 4.2.6.8 and 6.1.1.4'

loop_
_exptl_crystal_face_index_h
_exptl_crystal_face_index_k
_exptl_crystal_face_index_l
_exptl_crystal_face_perp_dist
-2.00 -1.00 0.00 0.050
2.00 2.00 1.00 0.050
-2.00 -2.00 -1.00 0.050
1.00 2.00 1.00 0.050
-1.00 1.00 2.00 0.050
0.00 1.00 -1.00 0.060
0.00 -1.00 1.00 0.060
-3.00 0.00 -2.00 0.070
3.00 0.00 2.00 0.060
2.00 1.00 0.00 0.050
0.00 -1.00 0.00 0.030
-3.00 -3.00 2.00 0.040
3.00 3.00 -2.00 0.040

loop_
_geom_angle_atom_site_label_1
_geom_angle_atom_site_label_2
_geom_angle_atom_site_label_3
_geom_angle
C1 Pt1 C2 86.8(4)
C1 Pt1 P1 85.4(3)
C2 Pt1 P1 169.2(2)
C1 Pt1 P2 171.9(3)
C2 Pt1 P2 90.9(3)
P1 Pt1 P2 97.79(7)
C23 P1 C17 100.9(2)
C23 P1 C11 106.6(2)
C17 P1 C11 100.8(3)
C23 P1 Pt1 110.06(17)
C17 P1 Pt1 122.95(18)
C11 P1 Pt1 113.80(18)
C41 P2 C35 109.8(2)
C41 P2 C29 100.3(3)
C35 P2 C29 101.7(3)
C41 P2 Pt1 115.31(18)
C35 P2 Pt1 109.64(18)
C29 P2 Pt1 119.0(2)
Pt1 C1 H1A 109.5
Pt1 C1 H1B 109.5
H1A C1 H1B 109.5
Pt1 C1 H1C 109.5
H1A C1 H1C 109.5
H1B C1 H1C 109.5
C3 C2 C10 113.0(8)
C3 C2 Pt1 109.1(6)
C10 C2 Pt1 113.1(7)
C3 C2 H2A 107.1
C10 C2 H2A 107.1
Pt1 C2 H2A 107.1
O1 C3 C2 122.2(10)
O1 C3 C4 117.9(9)
C2 C3 C4 119.8(8)
C5 C4 C9 120.0
C5 C4 C3 117.6(6)
C9 C4 C3 122.4(6)
C6 C5 C4 120.0
C6 C5 H5 120.0
C4 C5 H5 120.0
C5 C6 C7 120.0
C5 C6 H6 120.0
C7 C6 H6 120.0
C6 C7 C8 120.0
C6 C7 H7 120.0
C8 C7 H7 120.0
C9 C8 C7 120.0
C9 C8 H8 120.0
C7 C8 H8 120.0
C8 C9 C4 120.0
C8 C9 H9 120.0
C4 C9 H9 120.0
C2 C10 H10A 109.5
C2 C10 H10B 109.5
H10A C10 H10B 109.5
C2 C10 H10C 109.5
H10A C10 H10C 109.5
H10B C10 H10C 109.5
C12 C11 C16 120.0
C12 C11 P1 116.4(3)
C16 C11 P1 123.5(3)
C13 C12 C11 120.0
C13 C12 H12 120.0
C11 C12 H12 120.0
C14 C13 C12 120.0
C14 C13 H13 120.0
C12 C13 H13 120.0
C15 C14 C13 120.0
C15 C14 H14 120.0
C13 C14 H14 120.0
C14 C15 C16 120.0
C14 C15 H15 120.0
C16 C15 H15 120.0
C15 C16 C11 120.0
C15 C16 H16 120.0
C11 C16 H16 120.0
C18 C17 C22 120.0
C18 C17 P1 121.3(3)
C22 C17 P1 118.7(3)
C19 C18 C17 120.0
C19 C18 H18 120.0
C17 C18 H18 120.0
C18 C19 C20 120.0
C18 C19 H19 120.0
C20 C19 H19 120.0
C19 C20 C21 120.0
C19 C20 H20 120.0
C21 C20 H20 120.0
C22 C21 C20 120.0
C22 C21 H21 120.0
C20 C21 H21 120.0
C21 C22 C17 120.0
C21 C22 H22 120.0
C17 C22 H22 120.0
C24 C23 C28 120.0
C24 C23 P1 119.1(3)
C28 C23 P1 120.8(3)
C23 C24 C25 120.0
C23 C24 H24 120.0
C25 C24 H24 120.0
C26 C25 C24 120.0
C26 C25 H25 120.0
C24 C25 H25 120.0
C25 C26 C27 120.0
C25 C26 H26 120.0
C27 C26 H26 120.0
C28 C27 C26 120.0
C28 C27 H27 120.0
C26 C27 H27 120.0
C27 C28 C23 120.0
C27 C28 H28 120.0
C23 C28 H28 120.0
C30 C29 C34 120.0
C30 C29 P2 120.5(3)
C34 C29 P2 119.3(3)
C31 C30 C29 120.0
C31 C30 H30 120.0
C29 C30 H30 120.0
C30 C31 C32 120.0
C30 C31 H31 120.0
C32 C31 H31 120.0
C33 C32 C31 120.0
C33 C32 H32 120.0
C31 C32 H32 120.0
C34 C33 C32 120.0
C34 C33 H33 120.0
C32 C33 H33 120.0
C33 C34 C29 120.0
C33 C34 H34 120.0
C29 C34 H34 120.0
C36 C35 C40 120.0
C36 C35 P2 114.2(3)
C40 C35 P2 125.8(3)
C37 C36 C35 120.0
C37 C36 H36 120.0
C35 C36 H36 120.0
C36 C37 C38 120.0
C36 C37 H37 120.0
C38 C37 H37 120.0
C39 C38 C37 120.0
C39 C38 H38 120.0
C37 C38 H38 120.0
C40 C39 C38 120.0
C40 C39 H39 120.0
C38 C39 H39 120.0
C39 C40 C35 120.0
C39 C40 H40 120.0
C35 C40 H40 120.0
C42 C41 C46 120.0
C42 C41 P2 122.6(3)
C46 C41 P2 117.4(3)
C41 C42 C43 120.0
C41 C42 H42 120.0
C43 C42 H42 120.0
C42 C43 C44 120.0
C42 C43 H43 120.0
C44 C43 H43 120.0
C43 C44 C45 120.0
C43 C44 H44 120.0
C45 C44 H44 120.0
C46 C45 C44 120.0
C46 C45 H45 120.0
C44 C45 H45 120.0
C45 C46 C41 120.0
C45 C46 H46 120.0
C41 C46 H46 120.0

loop_
_geom_bond_atom_site_label_1
_geom_bond_atom_site_label_2
_geom_bond_distance
Pt1 C1 2.101(8)
Pt1 C2 2.156(8)
Pt1 P1 2.2997(18)
Pt1 P2 2.3112(19)
P1 C23 1.843(4)
P1 C17 1.846(4)
P1 C11 1.848(4)
P2 C41 1.829(4)
P2 C35 1.848(4)
P2 C29 1.863(4)
O1 C3 1.236(11)
C1 H1A 0.9600
C1 H1B 0.9600
C1 H1C 0.9600
C2 C3 1.464(13)
C2 C10 1.498(13)
C2 H2A 0.9800
C3 C4 1.508(12)
C4 C5 1.3900
C4 C9 1.3900
C5 C6 1.3900
C5 H5 0.9300
C6 C7 1.3900
C6 H6 0.9300
C7 C8 1.3900
C7 H7 0.9300
C8 C9 1.3900
C8 H8 0.9300
C9 H9 0.9300
C10 H10A 0.9600
C10 H10B 0.9600
C10 H10C 0.9600
C11 C12 1.3900
C11 C16 1.3900
C12 C13 1.3900
C12 H12 0.9300
C13 C14 1.3900
C13 H13 0.9300
C14 C15 1.3900
C14 H14 0.9300
C15 C16 1.3900
C15 H15 0.9300
C16 H16 0.9300
C17 C18 1.3900
C17 C22 1.3900
C18 C19 1.3900
C18 H18 0.9300
C19 C20 1.3900
C19 H19 0.9300
C20 C21 1.3900
C20 H20 0.9300
C21 C22 1.3900
C21 H21 0.9300
C22 H22 0.9300
C23 C24 1.3900
C23 C28 1.3900
C24 C25 1.3900
C24 H24 0.9300
C25 C26 1.3900
C25 H25 0.9300
C26 C27 1.3900
C26 H26 0.9300
C27 C28 1.3900
C27 H27 0.9300
C28 H28 0.9300
C29 C30 1.3900
C29 C34 1.3900
C30 C31 1.3900
C30 H30 0.9300
C31 C32 1.3900
C31 H31 0.9300
C32 C33 1.3900
C32 H32 0.9300
C33 C34 1.3900
C33 H33 0.9300
C34 H34 0.9300
C35 C36 1.3900
C35 C40 1.3900
C36 C37 1.3900
C36 H36 0.9300
C37 C38 1.3900
C37 H37 0.9300
C38 C39 1.3900
C38 H38 0.9300
C39 C40 1.3900
C39 H39 0.9300
C40 H40 0.9300
C41 C42 1.3900
C41 C46 1.3900
C42 C43 1.3900
C42 H42 0.9300
C43 C44 1.3900
C43 H43 0.9300
C44 C45 1.3900
C44 H44 0.9300
C45 C46 1.3900
C45 H45 0.9300
C46 H46 0.9300
